data_4126269
loop_
_publ_author_name
'Lightfoot, P.'
'Nowinski, J. L.'
'Bruce, P. G.'

_publ_section_title
;
 Crystal structures of the polymer electrolytes poly(ethyne oxide)4:MSCN
 (M = NH4, K)
;
_journal_name_full 'Journal of the American Chemical Society'
_journal_page_first 7469
_journal_page_last 7470
_journal_volume 116
_journal_year 1994
_chemical_formula_sum 'C9 H6 K N O4 S'
_chemical_formula_weight 263.311
_space_group_IT_number 15
_symmetry_cell_setting monoclinic
_symmetry_Int_Tables_number 15
_symmetry_space_group_name_Hall '-C 2yc'
_symmetry_space_group_name_H-M 'C 1 2/c 1'
_cell_angle_alpha 90.
_cell_angle_beta 125.99(1)
_cell_angle_gamma 90.
_cell_formula_units_Z 8
_cell_length_a 25.513(3)
_cell_length_b 8.0813(7)
_cell_length_c 16.097(1)
_cell_volume 2685.3(5)
_diffrn_ambient_temperature 298
_diffrn_radiation_probe x-ray
_diffrn_radiation_type CuK\a
_diffrn_radiation_wavelength 1.54056
_pd_proc_ls_prof_wR_factor 0.0498
_refine_ls_goodness_of_fit_ref 1.26
_refine_ls_number_parameters 110
_refine_ls_number_reflns 465
_cod_data_source_file J-Am-Chem-Soc-1994-116-7469-7470-1.cif
_cod_data_source_block PEO4:KSCN
_cod_original_cell_volume 2685.4(5)
_cod_original_sg_symbol_H-M 'C 2/c'
_cod_original_formula_sum 'H6 C9 K N O4 S'
_cod_database_code 4126269

loop_
_symmetry_equiv_pos_site_id
_symmetry_equiv_pos_as_xyz
1 x,y,z
2 -x,y,1/2-z
3 -x,-y,-z
4 x,-y,1/2+z
5 1/2+x,1/2+y,z
6 1/2-x,1/2+y,1/2-z
7 1/2-x,1/2-y,-z
8 1/2+x,1/2-y,1/2+z

loop_
_atom_site_label
_atom_site_type_symbol
_atom_site_thermal_displace_type
_atom_site_fract_x
_atom_site_fract_y
_atom_site_fract_z
_atom_site_occupancy
_atom_site_U_iso_or_equiv
_atom_site_calc_flag
_atom_site_refinement_flags
_atom_site_disorder_assembly
_atom_site_disorder_group
O1 O Uiso 0.3304(10) 0.103(2) 0.488(2) 1.000 0.118(5) . . . .
O2 O Uiso 0.4087(9) 0.351(3) 0.5350(10) 1.000 0.118(5) . . . .
O3 O Uiso 0.0988(13) 0.085(2) 0.093(2) 1.000 0.118(5) . . . .
O4 O Uiso 0.2047(9) 0.104(3) 0.305(2) 1.000 0.118(5) . . . .
C1 C Uiso 0.3966(12) 0.048(3) 0.548(2) 1.000 0.118(5) . . . .
C2 C Uiso 0.4369(9) 0.211(4) 0.6000(10) 1.000 0.118(5) . . . .
C3 C Uiso 0.4467(10) 0.499(3) 0.5790(10) 1.000 0.118(5) . . . .
C4 C Uiso 0.4124(11) 0.641(3) 0.500(2) 1.000 0.118(5) . . . .
C5 C Uiso 0.1187(14) 0.233(2) 0.154(2) 1.000 0.118(5) . . . .
C6 C Uiso 0.1412(10) 0.171(3) 0.260(2) 1.000 0.118(5) . . . .
C7 C Uiso 0.2179(12) 0.025(3) 0.395(2) 1.000 0.118(5) . . . .
C8 C Uiso 0.2895(14) -0.033(2) 0.467(2) 1.000 0.118(5) . . . .
S S Uiso 0.4157(6) 0.1729(15) 0.2838(8) 1.000 0.130(6) . . . .
N N Uiso 0.2849(9) 0.082(4) 0.193(3) 1.000 0.130(6) . . . .
C9 C Uiso 0.3388(11) 0.122(6) 0.230(4) 1.000 0.130(6) . . . .
K K Uiso 0.3035(4) 0.3450(13) 0.3440(7) 1.000 0.097(4) . . . .

loop_
_geom_angle_atom_site_label_1
_geom_angle_atom_site_label_2
_geom_angle_atom_site_label_3
_geom_angle
_geom_angle_site_symmetry_1
_geom_angle_site_symmetry_2
_geom_angle_site_symmetry_3
_geom_angle_publ_flag
C1 O1 C8 109(2) . . . yes
C2 O2 C3 113.5(16) . . . yes
C4 O3 C5 103.1(19) 6_545 . . yes
C6 O4 C7 102(3) . . . yes
O1 C1 C2 104(2) . . . yes
O2 C2 C1 112.7(16) . . . yes
O2 C3 C4 108.7(16) . . . yes
O3 C4 C3 107(2) 6_555 . . yes
O3 C5 C6 103.9(18) . . . yes
O4 C6 C5 105(3) . . . yes
O4 C7 C8 111(3) . . . yes
O1 C8 C7 108.9(19) . . . yes
S C9 N 178(5) . . . yes

loop_
_geom_bond_atom_site_label_1
_geom_bond_atom_site_label_2
_geom_bond_distance
_geom_bond_site_symmetry_1
_geom_bond_site_symmetry_2
_geom_bond_publ_flag
S C9 1.67(5) . . yes
O1 C1 1.44(4) . . yes
O1 C8 1.41(4) . . yes
O2 C3 1.44(3) . . yes
O2 C2 1.42(3) . . yes
O3 C5 1.44(3) . . yes
O3 C4 1.42(4) . 6_545 yes
O4 C7 1.43(4) . . yes
O4 C6 1.44(4) . . yes
N C9 1.18(6) . . yes
C1 C2 1.58(4) . . no
C3 C4 1.55(3) . . no
C5 C6 1.53(4) . . no
C7 C8 1.55(5) . . no

loop_
_geom_torsion_atom_site_label_1
_geom_torsion_atom_site_label_2
_geom_torsion_atom_site_label_3
_geom_torsion_atom_site_label_4
_geom_torsion
_geom_torsion_site_symmetry_1
_geom_torsion_site_symmetry_2
_geom_torsion_site_symmetry_3
_geom_torsion_site_symmetry_4
_geom_torsion_publ_flag
C8 O1 C1 C2 -159(2) . . . . no
C1 O1 C8 C7 -176(2) . . . . no
C3 O2 C2 C1 -177(2) . . . . no
C2 O2 C3 C4 178(2) . . . . no
C5 O3 C4 C3 -169(3) 6_555 6_555 . . no
C4 O3 C5 C6 -171(3) 6_545 . . . no
C7 O4 C6 C5 -170.8(19) . . . . no
C6 O4 C7 C8 -170.6(19) . . . . no
O1 C1 C2 O2 -36(3) . . . . no
O2 C3 C4 O3 -54(3) . . . 6_555 no
O3 C5 C6 O4 78(3) . . . . no
O4 C7 C8 O1 54(3) . . . . no
